data_1520851
loop_
_publ_author_name
'Bertheville, B.'
'Fischer, P.'
'Yvon, K.'

_publ_section_title
;
 Synthesis and crystal structures of Cs2 Mg D4 and Cs3 Mg D5
;
_journal_name_full 'Journal of Alloys Compd.'
_journal_page_first 12
_journal_page_last 16
_journal_volume 302
_journal_year 2000
_chemical_formula_sum 'Cs3 D5 Mg'
_chemical_name_systematic 'Cs3 Mg D5'
_space_group_IT_number 140
_symmetry_space_group_name_Hall '-I 4 2c'
_symmetry_space_group_name_H-M 'I 4/m c m'
_cell_angle_alpha 90
_cell_angle_beta 90
_cell_angle_gamma 90
_cell_formula_units_Z 4
_cell_length_a 8.4022
_cell_length_b 8.4022
_cell_length_c 12.6951
_cell_volume 896.236
_citation_journal_id_ASTM JALCEU
_cod_data_source_file Bertheville_JALCEU_2000_1330.cif
_cod_data_source_block D5Cs3Mg1
_cod_original_cell_volume 896.2355
_cod_original_formula_sum 'D5 Cs3 Mg1'
_cod_database_code 1520851

loop_
_symmetry_equiv_pos_as_xyz
x,y,z
-y,x,z
-x,-y,z
y,-x,z
x,-y,-z+1/2
y,x,-z+1/2
-x,y,-z+1/2
-y,-x,-z+1/2
-x,-y,-z
y,-x,-z
x,y,-z
-y,x,-z
-x,y,z-1/2
-y,-x,z-1/2
x,-y,z-1/2
y,x,z-1/2
x+1/2,y+1/2,z+1/2
-y+1/2,x+1/2,z+1/2
-x+1/2,-y+1/2,z+1/2
y+1/2,-x+1/2,z+1/2
x+1/2,-y+1/2,-z+1
y+1/2,x+1/2,-z+1
-x+1/2,y+1/2,-z+1
-y+1/2,-x+1/2,-z+1
-x+1/2,-y+1/2,-z+1/2
y+1/2,-x+1/2,-z+1/2
x+1/2,y+1/2,-z+1/2
-y+1/2,x+1/2,-z+1/2
-x+1/2,y+1/2,z
-y+1/2,-x+1/2,z
x+1/2,-y+1/2,z
y+1/2,x+1/2,z

loop_
_atom_site_label
_atom_site_type_symbol
_atom_site_fract_x
_atom_site_fract_y
_atom_site_fract_z
_atom_site_occupancy
_atom_site_U_iso_or_equiv
D1 D-1 0.124 0.624 0.1625 1 0.0
Cs2 Cs+1 0 0 0.25 1 0.0
Mg1 Mg+2 0 0.5 0.25 1 0.0
D2 D-1 0 0 0 1 0.0
Cs1 Cs+1 0.6828 0.1828 0 1 0.0
